data_7235862
loop_
_publ_author_name
'Chen, Zhijie'
'Adil, Karim'
'Weseli\'nski, \/Lukasz J.'
'Belmabkhout, Youssef'
'Eddaoudi, Mohamed'

_publ_section_title
;
 A supermolecular building layer approach for gas separation and storage
 applications: the eea and rtl MOF platforms for CO2 capture and
 hydrocarbon separation
;
_journal_issue 12
_journal_name_full 'Journal of Materials Chemistry A'
_journal_page_first 6276
_journal_paper_doi 10.1039/C4TA07115H
_journal_volume 3
_journal_year 2015
_chemical_formula_moiety 'C13 H8 Cu N2 O4'
_chemical_formula_sum 'C13 H8 Cu N2 O4'
_chemical_formula_weight 319.75
_space_group_IT_number 14
_space_group_name_Hall '-P 2ybc'
_space_group_name_H-M_alt 'P 1 21/c 1'
_symmetry_cell_setting monoclinic
_symmetry_space_group_name_H-M 'P 1 21/c 1'
_atom_sites_solution_hydrogens geom
_atom_sites_solution_primary direct
_atom_sites_solution_secondary difmap
_audit_creation_method SHELXL-97
_audit_update_record
;
2015-01-21 deposited with the CCDC.
2015-02-20 downloaded from the CCDC.
;
_cell_angle_alpha 90.00
_cell_angle_beta 102.098(7)
_cell_angle_gamma 90.00
_cell_formula_units_Z 4
_cell_length_a 11.5727(14)
_cell_length_b 12.4292(16)
_cell_length_c 14.4253(17)
_cell_measurement_reflns_used 765
_cell_measurement_temperature 150(2)
_cell_volume 2028.8(4)
_computing_cell_refinement 'SAINT-Plus (Bruker, 2007)'
_computing_data_collection 'APEX2 (Bruker, 2007)'
_computing_data_reduction 'SAINT-Plus (Bruker, 2007)'
_computing_molecular_graphics 'DIAMOND (Brandenburg, 2009)'
_computing_publication_material 'SHELXTL (Sheldrick, 2008)'
_computing_structure_refinement 'SHELXTL (Sheldrick, 2008)'
_computing_structure_solution 'SHELXTL (Sheldrick, 2008)'
_diffrn_ambient_temperature 150(2)
_diffrn_measured_fraction_theta_full 0.956
_diffrn_measured_fraction_theta_max 0.957
_diffrn_measurement_device_type ' BRUKER ApexII X8'
_diffrn_measurement_method '\w scans'
_diffrn_radiation_monochromator mirror
_diffrn_radiation_source 'ImuS microsource'
_diffrn_radiation_type CuK\a
_diffrn_radiation_wavelength 1.54178
_diffrn_reflns_av_R_equivalents 0.0245
_diffrn_reflns_av_sigmaI/netI 0.0267
_diffrn_reflns_limit_h_max 13
_diffrn_reflns_limit_h_min -6
_diffrn_reflns_limit_k_max 14
_diffrn_reflns_limit_k_min -12
_diffrn_reflns_limit_l_max 16
_diffrn_reflns_limit_l_min -16
_diffrn_reflns_number 10664
_diffrn_reflns_theta_full 65.84
_diffrn_reflns_theta_max 65.84
_diffrn_reflns_theta_min 3.91
_exptl_absorpt_coefficient_mu 1.618
_exptl_absorpt_correction_T_max 0.7527
_exptl_absorpt_correction_T_min 0.6528
_exptl_absorpt_correction_type multi-scan
_exptl_absorpt_process_details
;
(SADABS; Sheldrick, 1996)
;
_exptl_crystal_colour blue
_exptl_crystal_density_diffrn 1.047
_exptl_crystal_density_method 'not measured'
_exptl_crystal_description Fragment
_exptl_crystal_F_000 644
_exptl_crystal_size_max 0.08
_exptl_crystal_size_mid 0.05
_exptl_crystal_size_min 0.03
_platon_squeeze_details
; 
 Refinement of F^2^ against ALL reflections.  The weighted R-factor wR and 
 goodness of fit S are based on F^2^, conventional R-factors R are based 
 on F, with F set to zero for negative F^2^. The threshold expression of 
 F^2^ > 2sigma(F^2^) is used only for calculating R-factors(gt) etc. and is 
 not relevant to the choice of reflections for refinement.  R-factors based 
 on F^2^ are statistically about twice as large as those based on F, and R- 
 factors based on ALL data will be even larger. 
;
_refine_diff_density_max 0.758
_refine_diff_density_min -0.477
_refine_diff_density_rms 0.079
_refine_ls_extinction_method none
_refine_ls_goodness_of_fit_ref 1.305
_refine_ls_hydrogen_treatment mixed
_refine_ls_matrix_type full
_refine_ls_number_parameters 181
_refine_ls_number_reflns 3369
_refine_ls_number_restraints 0
_refine_ls_restrained_S_all 1.305
_refine_ls_R_factor_all 0.0455
_refine_ls_R_factor_gt 0.0426
_refine_ls_shift/su_max 0.001
_refine_ls_shift/su_mean 0.000
_refine_ls_structure_factor_coef Fsqd
_refine_ls_weighting_details 'calc w=1/[\s^2^(Fo^2^)+(0.1000P)^2^+0.0000P] where P=(Fo^2^+2Fc^2^)/3'
_refine_ls_weighting_scheme calc
_refine_ls_wR_factor_gt 0.1507
_refine_ls_wR_factor_ref 0.1533
_reflns_number_gt 3043
_reflns_number_total 3369
_reflns_threshold_expression >2sigma(I)
_cod_data_source_file c4ta07115h2.cif
_cod_data_source_block shelx
_cod_depositor_comments
;
The following automatic conversions were performed:

data item '_symmetry_cell_setting' value ' monoclinic ' was changed
to 'monoclinic' in accordance with the
/home/saulius/struct/COD-crude-data/automatic-downloads/DataCite-retrospective/RSC/depositions/lib/dictionaries/cif_core.dic
dictionary named 'cif_core.dic' version 2.4.2 last updated on
2011-04-26.

Automatic conversion script
Id: cif_fix_values 6909 2019-04-08 15:41:33Z antanas 
;
_cod_original_sg_symbol_H-M ' P 1 21/c 1 '
_cod_database_code 7235862

loop_
_symmetry_equiv_pos_as_xyz
'x, y, z'
'-x, y+1/2, -z+1/2'
'-x, -y, -z'
'x, -y-1/2, z-1/2'

loop_
_atom_site_label
_atom_site_type_symbol
_atom_site_fract_x
_atom_site_fract_y
_atom_site_fract_z
_atom_site_U_iso_or_equiv
_atom_site_adp_type
_atom_site_occupancy
_atom_site_symmetry_multiplicity
_atom_site_calc_flag
_atom_site_refinement_flags
Cu1 Cu 0.09378(3) 1.06422(3) 1.00700(2) 0.0188(2) Uani 1 1 d .
O1 O 0.15654(18) 0.94480(16) 0.94156(16) 0.0327(5) Uani 1 1 d .
N2 N 0.24857(18) 1.16146(18) 1.02736(15) 0.0234(5) Uani 1 1 d .
O2 O 0.00971(16) 1.12371(18) 0.88436(13) 0.0329(5) Uani 1 1 d .
O3 O 0.14684(17) 0.98437(17) 1.12578(14) 0.0338(5) Uani 1 1 d .
O4 O 0.00291(16) 1.16102(17) 1.07405(14) 0.0323(5) Uani 1 1 d .
N1 N 0.45149(19) 0.6440(2) 0.89641(17) 0.0302(5) Uani 1 1 d .
H1 H 0.4645 0.5761 0.9032 0.045 Uiso 1 1 calc R
C13 C 0.0995(2) 0.8609(2) 0.91521(17) 0.0238(6) Uani 1 1 d .
C9 C 0.2780(2) 0.7551(2) 0.90208(18) 0.0255(6) Uani 1 1 d .
H9 H 0.3199 0.7927 0.9541 0.031 Uiso 1 1 calc R
C6 C 0.5475(2) 0.7108(2) 0.92272(18) 0.0257(6) Uani 1 1 d .
C10 C 0.1589(2) 0.7780(2) 0.86681(19) 0.0260(6) Uani 1 1 d .
C17 C -0.0916(2) 1.0908(2) 0.84491(18) 0.0240(5) Uani 1 1 d .
C8 C 0.3340(2) 0.6758(2) 0.85951(18) 0.0266(6) Uani 1 1 d .
C11 C 0.0965(2) 0.7231(2) 0.78863(18) 0.0257(6) Uani 1 1 d .
H11 H 0.0166 0.7374 0.7661 0.031 Uiso 1 1 calc R
C12 C 0.2719(2) 0.6217(2) 0.78057(18) 0.0260(6) Uani 1 1 d .
H12 H 0.3094 0.5687 0.7521 0.031 Uiso 1 1 calc R
C18 C -0.1537(2) 1.1461(2) 0.75645(18) 0.0257(6) Uani 1 1 d .
C16 C 0.2446(2) 1.2690(2) 1.01812(19) 0.0286(6) Uani 1 1 d .
H16 H 0.1719 1.3011 0.9941 0.034 Uiso 1 1 calc R
C7 C 0.5425(2) 0.8228(2) 0.9132(2) 0.0298(6) Uani 1 1 d .
H7 H 0.4708 0.8569 0.8901 0.036 Uiso 1 1 calc R
C14 C 0.3551(2) 1.1180(2) 1.06150(19) 0.0282(6) Uani 1 1 d .
H14 H 0.3602 1.0437 1.0685 0.034 Uiso 1 1 calc R
C5 C 0.6577(2) 0.6654(2) 0.95785(19) 0.0282(6) Uani 1 1 d .
H5 H 0.6655 0.5913 0.9651 0.034 Uiso 1 1 calc R

loop_
_atom_site_aniso_label
_atom_site_aniso_U_11
_atom_site_aniso_U_22
_atom_site_aniso_U_33
_atom_site_aniso_U_23
_atom_site_aniso_U_13
_atom_site_aniso_U_12
Cu1 0.0115(3) 0.0267(3) 0.0179(3) 0.00014(13) 0.00249(16) -0.00072(12)
O1 0.0198(10) 0.0374(12) 0.0431(12) -0.0103(9) 0.0114(8) -0.0031(8)
N2 0.0150(11) 0.0306(12) 0.0254(11) -0.0003(9) 0.0060(8) -0.0038(8)
O2 0.0168(10) 0.0509(13) 0.0288(10) 0.0121(9) 0.0000(7) -0.0064(8)
O3 0.0265(11) 0.0399(12) 0.0306(10) 0.0112(9) -0.0041(7) -0.0074(8)
O4 0.0174(10) 0.0392(11) 0.0427(12) -0.0119(9) 0.0121(8) -0.0040(8)
N1 0.0151(12) 0.0333(12) 0.0404(13) -0.0080(10) 0.0017(9) 0.0008(9)
C13 0.0187(13) 0.0331(14) 0.0190(12) -0.0012(11) 0.0023(9) -0.0005(10)
C9 0.0163(13) 0.0343(15) 0.0240(12) -0.0062(11) 0.0004(9) -0.0047(10)
C6 0.0146(13) 0.0378(15) 0.0248(13) -0.0063(11) 0.0044(9) -0.0030(10)
C10 0.0177(13) 0.0332(14) 0.0288(13) -0.0027(11) 0.0089(10) -0.0022(10)
C17 0.0185(13) 0.0319(13) 0.0231(13) -0.0007(11) 0.0077(10) 0.0019(11)
C8 0.0143(13) 0.0368(15) 0.0279(13) -0.0020(11) 0.0030(9) -0.0028(10)
C11 0.0136(12) 0.0368(15) 0.0266(13) -0.0025(11) 0.0036(9) 0.0009(10)
C12 0.0182(13) 0.0335(14) 0.0268(13) -0.0048(11) 0.0062(10) -0.0023(10)
C18 0.0153(13) 0.0353(14) 0.0265(13) 0.0026(11) 0.0043(9) 0.0015(10)
C16 0.0164(13) 0.0366(15) 0.0319(14) 0.0012(12) 0.0031(10) 0.0011(10)
C7 0.0145(13) 0.0367(16) 0.0374(15) -0.0004(12) 0.0037(10) 0.0020(10)
C14 0.0168(13) 0.0329(15) 0.0348(14) 0.0001(12) 0.0053(10) 0.0003(10)
C5 0.0204(14) 0.0309(14) 0.0326(14) 0.0004(11) 0.0042(10) -0.0009(10)

loop_
_atom_type_symbol
_atom_type_description
_atom_type_scat_dispersion_real
_atom_type_scat_dispersion_imag
_atom_type_scat_source
C C 0.0181 0.0091 'International Tables Vol C Tables 4.2.6.8 and 6.1.1.4'
O O 0.0492 0.0322 'International Tables Vol C Tables 4.2.6.8 and 6.1.1.4'
Cu Cu -1.9646 0.5888 'International Tables Vol C Tables 4.2.6.8 and 6.1.1.4'
N N 0.0311 0.0180 'International Tables Vol C Tables 4.2.6.8 and 6.1.1.4'
H H 0.0000 0.0000 'International Tables Vol C Tables 4.2.6.8 and 6.1.1.4'

loop_
_geom_angle_atom_site_label_1
_geom_angle_atom_site_label_2
_geom_angle_atom_site_label_3
_geom_angle
_geom_angle_site_symmetry_1
_geom_angle_site_symmetry_3
O3 Cu1 O2 167.38(8) . .
O3 Cu1 O1 87.60(10) . .
O2 Cu1 O1 90.84(9) . .
O3 Cu1 O4 88.96(9) . .
O2 Cu1 O4 89.87(9) . .
O1 Cu1 O4 167.39(8) . .
O3 Cu1 N2 93.80(8) . .
O2 Cu1 N2 98.82(8) . .
O1 Cu1 N2 96.28(9) . .
O4 Cu1 N2 96.05(8) . .
O3 Cu1 Cu1 82.20(6) . 3_577
O2 Cu1 Cu1 85.18(6) . 3_577
O1 Cu1 Cu1 83.63(6) . 3_577
O4 Cu1 Cu1 83.89(6) . 3_577
N2 Cu1 Cu1 176.00(6) . 3_577
C13 O1 Cu1 123.25(18) . .
C14 N2 C16 116.5(2) . .
C14 N2 Cu1 120.26(18) . .
C16 N2 Cu1 122.75(17) . .
C17 O2 Cu1 121.36(17) . .
C17 O3 Cu1 125.61(17) 3_577 .
C13 O4 Cu1 122.69(18) 3_577 .
C6 N1 C8 126.5(2) . .
O1 C13 O4 126.5(2) . 3_577
O1 C13 C10 116.9(2) . .
O4 C13 C10 116.6(2) 3_577 .
C10 C9 C8 120.0(2) . .
N1 C6 C5 118.9(3) . .
N1 C6 C7 124.0(2) . .
C5 C6 C7 117.1(2) . .
C11 C10 C9 120.2(2) . .
C11 C10 C13 120.6(2) . .
C9 C10 C13 119.2(2) . .
O3 C17 O2 125.5(2) 3_577 .
O3 C17 C18 116.3(2) 3_577 .
O2 C17 C18 118.2(2) . .
C12 C8 C9 119.8(2) . .
C12 C8 N1 117.9(2) . .
C9 C8 N1 122.3(2) . .
C10 C11 C18 119.9(2) . 2_546
C8 C12 C18 120.5(2) . 2_546
C12 C18 C11 119.6(2) 2_556 2_556
C12 C18 C17 119.0(2) 2_556 .
C11 C18 C17 121.4(2) 2_556 .
N2 C16 C5 123.7(2) . 3_677
C14 C7 C6 119.4(2) 3_677 .
N2 C14 C7 123.7(3) . 3_677
C16 C5 C6 119.6(3) 3_677 .

loop_
_geom_bond_atom_site_label_1
_geom_bond_atom_site_label_2
_geom_bond_distance
_geom_bond_site_symmetry_2
Cu1 O3 1.9639(19) .
Cu1 O2 1.9752(18) .
Cu1 O1 1.977(2) .
Cu1 O4 1.9787(19) .
Cu1 N2 2.130(2) .
Cu1 Cu1 2.6678(7) 3_577
O1 C13 1.250(3) .
N2 C14 1.342(3) .
N2 C16 1.344(4) .
O2 C17 1.259(3) .
O3 C17 1.255(4) 3_577
O4 C13 1.257(3) 3_577
N1 C6 1.374(4) .
N1 C8 1.408(3) .
C13 O4 1.257(3) 3_577
C13 C10 1.490(4) .
C9 C10 1.395(4) .
C9 C8 1.392(4) .
C6 C5 1.390(4) .
C6 C7 1.398(4) .
C10 C11 1.385(4) .
C17 O3 1.255(4) 3_577
C17 C18 1.494(4) .
C8 C12 1.387(4) .
C11 C18 1.400(4) 2_546
C12 C18 1.393(4) 2_546
C18 C12 1.393(4) 2_556
C18 C11 1.400(4) 2_556
C16 C5 1.377(4) 3_677
C7 C14 1.377(4) 3_677
C14 C7 1.377(4) 3_677
C5 C16 1.377(4) 3_677

loop_
_platon_squeeze_void_nr
_platon_squeeze_void_average_x
_platon_squeeze_void_average_y
_platon_squeeze_void_average_z
_platon_squeeze_void_volume
_platon_squeeze_void_count_electrons
_platon_squeeze_void_content
1 0.019 -0.017 0.426 1032 297 ' '
